data_6000699
loop_
_publ_author_name
'Sa\~n\'e, J.'
'Ruis, J.'
'Calvet, T.'
'Cuevas-Diarte, M. A.'

_publ_section_title
;
 Chiral molecular alloys: Patterson-search structure determination of
 (L)-carvone and (DL)-carvone from X-ray powder diffraction data at 218 K
;
_journal_issue 4
_journal_name_full 'Acta Crystallographica Section B'
_journal_page_first 702
_journal_page_last 707
_journal_paper_doi 10.1107/S0108768197002905
_journal_volume 53
_journal_year 1997
_space_group_name_H-M_alt 'P c m n'
_cell_angle_alpha 90.000
_cell_angle_beta 90.000
_cell_angle_gamma 90.000
_cell_length_a 6.9744
_cell_length_b 6.8094
_cell_length_c 20.0380
_cell_volume 951.63
_diffrn_ambient_temperature 218
_cod_duplicate_entry 2101880
_cod_database_code 6000699

loop_
_atom_site_label
_atom_site_fract_x
_atom_site_fract_y
_atom_site_fract_z
? ? ? ?
